data_2220769
loop_
_publ_author_name
'Nallasivam, Angannan'
'Nethaji, Munirathinam'
'Vembu, Nagarajan'
'Jaswant, Buckle'
'Sulochana, Nagarajan'

_publ_section_title
;
 Dimethyl
 2,2'-[(4-oxo-2-phenyl-4<i>H</i>-chromene-5,7-diyl)dioxy]diacetate: a
 less densely packed polymorph
;
_journal_coeditor_code FB2124
_journal_issue 2
_journal_name_full 'Acta Crystallographica Section E'
_journal_page_first o314
_journal_page_last o315
_journal_paper_doi 10.1107/S1600536809001019
_journal_volume 65
_journal_year 2009
_chemical_formula_iupac 'C21 H18 O8'
_chemical_formula_moiety 'C21 H18 O8'
_chemical_formula_sum 'C21 H18 O8'
_chemical_formula_weight 398.35
_chemical_melting_point_gt 418
_chemical_melting_point_lt 420
_chemical_name_common
;
2-(5-Methoxycarbonylmethoxy-4-oxo-2-phenyl-4H-chromen-7-yloxy)acetic acid
;
_chemical_name_systematic
;
Dimethyl 2,2'-[(4-oxo-2-phenyl-4<i>H</i>-chromene-5,7-diyl)dioxy]diacetate
;
_space_group_IT_number 2
_symmetry_cell_setting triclinic
_symmetry_space_group_name_Hall '-P 1'
_symmetry_space_group_name_H-M 'P -1'
_atom_sites_solution_hydrogens difmap
_atom_sites_solution_primary direct
_atom_sites_solution_secondary difmap
_audit_creation_method SHELXL-97
_cell_angle_alpha 67.817(3)
_cell_angle_beta 80.300(3)
_cell_angle_gamma 89.683(3)
_cell_formula_units_Z 2
_cell_length_a 9.4024(16)
_cell_length_b 9.8506(17)
_cell_length_c 11.1570(18)
_cell_measurement_reflns_used 576
_cell_measurement_temperature 293(2)
_cell_measurement_theta_max 27.00
_cell_measurement_theta_min 2.00
_cell_volume 941.3(3)
_computing_cell_refinement 'SMART (Bruker, 2007)'
_computing_data_collection 'SMART (Bruker, 2007)'
_computing_data_reduction 'SAINT (Bruker, 2007)'
_computing_molecular_graphics 'PLATON (Spek, 2003)'
_computing_publication_material 'SHELXL97 (Sheldrick, 2008)'
_computing_structure_refinement 'SHELXL97 (Sheldrick, 2008)'
_computing_structure_solution 'SHELXS97 (Sheldrick, 2008)'
_diffrn_ambient_temperature 293(2)
_diffrn_detector_area_resol_mean 0.3
_diffrn_measured_fraction_theta_full 0.952
_diffrn_measured_fraction_theta_max 0.952
_diffrn_measurement_device_type 'Bruker SMART APEX CCD'
_diffrn_measurement_method \w
_diffrn_radiation_monochromator graphite
_diffrn_radiation_source 'fine-focus sealed tube'
_diffrn_radiation_type MoK\a
_diffrn_radiation_wavelength 0.71073
_diffrn_reflns_av_R_equivalents 0.0263
_diffrn_reflns_av_sigmaI/netI 0.0533
_diffrn_reflns_limit_h_max 12
_diffrn_reflns_limit_h_min -12
_diffrn_reflns_limit_k_max 12
_diffrn_reflns_limit_k_min -12
_diffrn_reflns_limit_l_max 12
_diffrn_reflns_limit_l_min -14
_diffrn_reflns_number 8351
_diffrn_reflns_theta_full 27.99
_diffrn_reflns_theta_max 27.99
_diffrn_reflns_theta_min 2.00
_exptl_absorpt_coefficient_mu 0.109
_exptl_absorpt_correction_T_max 0.9694
_exptl_absorpt_correction_T_min 0.9554
_exptl_absorpt_correction_type multi-scan
_exptl_absorpt_process_details '(SADABS; Sheldrick, 1998)'
_exptl_crystal_colour colourless
_exptl_crystal_density_diffrn 1.406
_exptl_crystal_density_method 'not measured'
_exptl_crystal_description prism
_exptl_crystal_F_000 416
_exptl_crystal_size_max 0.42
_exptl_crystal_size_mid 0.35
_exptl_crystal_size_min 0.29
_refine_diff_density_max 0.171
_refine_diff_density_min -0.171
_refine_ls_extinction_method none
_refine_ls_goodness_of_fit_ref 0.976
_refine_ls_hydrogen_treatment constr
_refine_ls_matrix_type full
_refine_ls_number_constraints 72
_refine_ls_number_parameters 264
_refine_ls_number_reflns 4316
_refine_ls_number_restraints 0
_refine_ls_restrained_S_all 0.976
_refine_ls_R_factor_all 0.1143
_refine_ls_R_factor_gt 0.0553
_refine_ls_shift/su_max 0.000
_refine_ls_shift/su_mean 0.000
_refine_ls_structure_factor_coef Fsqd
_refine_ls_weighting_details 'calc w=1/[\s^2^(Fo^2^)+(0.0653P)^2^] where P=(Fo^2^+2Fc^2^)/3'
_refine_ls_weighting_scheme calc
_refine_ls_wR_factor_gt 0.1199
_refine_ls_wR_factor_ref 0.1399
_reflns_number_gt 2424
_reflns_number_total 4316
_reflns_threshold_expression I>2\s(I)
_cod_data_source_file fb2124.cif
_cod_data_source_block I
_cod_depositor_comments
;
The following automatic conversions were performed:
'_symmetry_cell_setting' value 'Triclinic' changed to 'triclinic'
according to '/home/saulius/struct/CIF-dictionaries/cif_core.dic'
dictionary named 'cif_core.dic' version 2.4.1 from 2010-06-29.

Automatic conversion script
Id: cif_fix_enum 1527 2010-12-29 10:47:43Z saulius 

The following automatic conversions were performed:

'_symmetry_cell_setting' value 'Triclinic' changed to 'triclinic'
according to /home/saulius/struct/CIF-dictionaries/cif_core.dic
dictionary named 'cif_core.dic' version 2.4.1 from 2010-06-29.

Automatic conversion script
Id: cif_fix_values 1715 2011-07-08 13:25:40Z adriana 
;
_cod_database_code 2220769
_cod_database_fobs_code 2220769

loop_
_symmetry_equiv_pos_as_xyz
'x, y, z'
'-x, -y, -z'

loop_
_atom_site_type_symbol
_atom_site_label
_atom_site_fract_x
_atom_site_fract_y
_atom_site_fract_z
_atom_site_U_iso_or_equiv
_atom_site_adp_type
_atom_site_calc_flag
_atom_site_refinement_flags
_atom_site_occupancy
_atom_site_disorder_assembly
_atom_site_disorder_group
O O1 0.40612(14) 0.11111(15) 0.61070(13) 0.0480(4) Uani d . 1 . .
C C2 0.3081(2) 0.0338(2) 0.5793(2) 0.0442(5) Uani d . 1 . .
C C3 0.2882(2) 0.0715(2) 0.4561(2) 0.0527(6) Uani d . 1 . .
H H3 0.2234 0.0133 0.4387 0.063 Uiso calc R 1 . .
C C4 0.3620(2) 0.1982(3) 0.3475(2) 0.0537(6) Uani d . 1 . .
C C5 0.5576(2) 0.4028(2) 0.29261(19) 0.0449(5) Uani d . 1 . .
C C6 0.6546(2) 0.4693(2) 0.3356(2) 0.0492(5) Uani d . 1 . .
H H6 0.7123 0.5510 0.2758 0.059 Uiso calc R 1 . .
C C7 0.6676(2) 0.4163(2) 0.4671(2) 0.0465(5) Uani d . 1 . .
C C8 0.5847(2) 0.2951(2) 0.5581(2) 0.0474(5) Uani d . 1 . .
H H8 0.5942 0.2582 0.6462 0.057 Uiso calc R 1 . .
C C9 0.4678(2) 0.2784(2) 0.38264(19) 0.0426(5) Uani d . 1 . .
C C10 0.4865(2) 0.2302(2) 0.51311(19) 0.0424(5) Uani d . 1 . .
C C11 0.2310(2) -0.0864(2) 0.6973(2) 0.0438(5) Uani d . 1 . .
C C12 0.2836(2) -0.1350(2) 0.8139(2) 0.0505(5) Uani d . 1 . .
H H12 0.3721 -0.0956 0.8166 0.061 Uiso calc R 1 . .
C C13 0.2065(2) -0.2414(2) 0.9265(2) 0.0571(6) Uani d . 1 . .
H H13 0.2432 -0.2733 1.0042 0.069 Uiso calc R 1 . .
C C14 0.0759(3) -0.2999(3) 0.9234(2) 0.0643(7) Uani d . 1 . .
H H14 0.0226 -0.3694 0.9997 0.077 Uiso calc R 1 . .
C C15 0.0242(3) -0.2560(3) 0.8081(3) 0.0711(7) Uani d . 1 . .
H H15 -0.0632 -0.2979 0.8058 0.085 Uiso calc R 1 . .
C C16 0.1004(2) -0.1503(3) 0.6951(2) 0.0625(6) Uani d . 1 . .
H H16 0.0643 -0.1216 0.6171 0.075 Uiso calc R 1 . .
O O17 0.33591(19) 0.2322(2) 0.23630(16) 0.0923(6) Uani d . 1 . .
O O18 0.54047(15) 0.44833(16) 0.16484(13) 0.0563(4) Uani d . 1 . .
C C19 0.6399(2) 0.5593(2) 0.06901(19) 0.0516(5) Uani d . 1 . .
H H19A 0.6412 0.5540 -0.0162 0.062 Uiso calc R 1 . .
H H19B 0.7360 0.5413 0.0900 0.062 Uiso calc R 1 . .
C C20 0.6040(2) 0.7112(2) 0.06058(19) 0.0472(5) Uani d . 1 . .
O O21 0.48863(17) 0.74539(18) 0.09905(16) 0.0719(5) Uani d . 1 . .
O O22 0.71948(15) 0.80238(16) -0.00131(15) 0.0588(4) Uani d . 1 . .
C C23 0.6961(3) 0.9562(3) -0.0494(3) 0.0925(9) Uani d . 1 . .
H H23A 0.6518 0.9818 -0.1259 0.139 Uiso calc R 1 . .
H H23B 0.7870 1.0117 -0.0721 0.139 Uiso calc R 1 . .
H H23C 0.6337 0.9781 0.0176 0.139 Uiso calc R 1 . .
O O24 0.76487(16) 0.49744(16) 0.49501(14) 0.0630(4) Uani d . 1 . .
C C25 0.8002(2) 0.4478(2) 0.6227(2) 0.0540(6) Uani d . 1 . .
H H25A 0.7126 0.4118 0.6880 0.065 Uiso calc R 1 . .
H H25B 0.8438 0.5292 0.6354 0.065 Uiso calc R 1 . .
C C26 0.9035(2) 0.3269(3) 0.6417(2) 0.0522(6) Uani d . 1 . .
O O27 0.94183(18) 0.2686(2) 0.56667(18) 0.0864(6) Uani d . 1 . .
O O28 0.94756(16) 0.29423(18) 0.75606(15) 0.0627(4) Uani d . 1 . .
C C29 1.0535(3) 0.1846(3) 0.7853(3) 0.0833(8) Uani d . 1 . .
H H29A 1.0141 0.0941 0.7869 0.125 Uiso calc R 1 . .
H H29B 1.0775 0.1691 0.8696 0.125 Uiso calc R 1 . .
H H29C 1.1389 0.2179 0.7189 0.125 Uiso calc R 1 . .

loop_
_atom_site_aniso_label
_atom_site_aniso_U_11
_atom_site_aniso_U_22
_atom_site_aniso_U_33
_atom_site_aniso_U_12
_atom_site_aniso_U_13
_atom_site_aniso_U_23
O1 0.0492(8) 0.0528(9) 0.0363(8) -0.0084(7) -0.0069(6) -0.0110(7)
C2 0.0403(11) 0.0490(13) 0.0444(13) 0.0008(9) -0.0075(9) -0.0192(11)
C3 0.0504(12) 0.0624(15) 0.0464(14) -0.0076(11) -0.0092(10) -0.0217(12)
C4 0.0526(12) 0.0672(15) 0.0401(13) -0.0024(11) -0.0141(10) -0.0167(12)
C5 0.0510(12) 0.0457(12) 0.0345(12) 0.0042(10) -0.0118(9) -0.0099(10)
C6 0.0558(12) 0.0445(12) 0.0395(12) -0.0049(10) -0.0098(10) -0.0066(10)
C7 0.0506(12) 0.0455(13) 0.0419(13) -0.0025(10) -0.0141(10) -0.0126(10)
C8 0.0552(12) 0.0493(13) 0.0350(12) -0.0010(10) -0.0134(10) -0.0109(10)
C9 0.0438(11) 0.0453(12) 0.0369(12) 0.0033(9) -0.0097(9) -0.0128(10)
C10 0.0419(11) 0.0437(12) 0.0390(12) 0.0014(9) -0.0064(9) -0.0131(10)
C11 0.0408(11) 0.0475(13) 0.0435(13) 0.0011(9) -0.0028(9) -0.0197(10)
C12 0.0480(12) 0.0552(14) 0.0453(13) -0.0071(10) -0.0045(10) -0.0173(11)
C13 0.0656(14) 0.0572(15) 0.0430(13) -0.0072(12) -0.0034(11) -0.0154(11)
C14 0.0662(15) 0.0590(16) 0.0587(16) -0.0149(12) 0.0072(12) -0.0201(13)
C15 0.0577(14) 0.0760(18) 0.0725(19) -0.0235(13) -0.0037(13) -0.0235(15)
C16 0.0535(13) 0.0744(17) 0.0553(15) -0.0121(12) -0.0116(11) -0.0192(13)
O17 0.1010(13) 0.1168(16) 0.0438(10) -0.0444(11) -0.0271(9) -0.0072(10)
O18 0.0704(10) 0.0583(10) 0.0319(8) -0.0116(8) -0.0143(7) -0.0058(7)
C19 0.0572(13) 0.0548(14) 0.0345(12) -0.0026(11) -0.0052(10) -0.0091(10)
C20 0.0446(12) 0.0586(14) 0.0347(12) 0.0011(11) -0.0120(9) -0.0118(10)
O21 0.0556(10) 0.0754(12) 0.0693(12) 0.0106(9) -0.0034(8) -0.0140(9)
O22 0.0544(9) 0.0552(10) 0.0648(10) -0.0084(8) -0.0096(8) -0.0209(8)
C23 0.102(2) 0.0577(18) 0.114(3) -0.0123(15) -0.0184(18) -0.0293(17)
O24 0.0775(10) 0.0589(10) 0.0459(9) -0.0207(8) -0.0219(8) -0.0078(8)
C25 0.0633(13) 0.0581(14) 0.0429(13) -0.0102(11) -0.0143(10) -0.0195(11)
C26 0.0450(12) 0.0653(15) 0.0486(14) -0.0105(11) -0.0063(10) -0.0250(12)
O27 0.0782(12) 0.1268(16) 0.0877(14) 0.0158(11) -0.0217(10) -0.0756(13)
O28 0.0654(10) 0.0762(11) 0.0526(10) 0.0131(8) -0.0187(8) -0.0282(9)
C29 0.0669(16) 0.091(2) 0.100(2) 0.0190(15) -0.0314(15) -0.0389(18)

loop_
_atom_type_symbol
_atom_type_description
_atom_type_scat_dispersion_real
_atom_type_scat_dispersion_imag
_atom_type_scat_source
C C 0.0033 0.0016 'International Tables Vol C Tables 4.2.6.8 and 6.1.1.4'
H H 0.0000 0.0000 'International Tables Vol C Tables 4.2.6.8 and 6.1.1.4'
O O 0.0106 0.0060 'International Tables Vol C Tables 4.2.6.8 and 6.1.1.4'

loop_
_geom_angle_atom_site_label_1
_geom_angle_atom_site_label_2
_geom_angle_atom_site_label_3
_geom_angle_site_symmetry_1
_geom_angle_site_symmetry_3
_geom_angle
_geom_angle_publ_flag
C2 O1 C10 . . 119.73(16) ?
C3 C2 O1 . . 121.22(18) ?
C3 C2 C11 . . 127.40(19) ?
O1 C2 C11 . . 111.35(17) ?
C2 C3 C4 . . 123.5(2) ?
C2 C3 H3 . . 118.3 ?
C4 C3 H3 . . 118.3 ?
O17 C4 C3 . . 121.2(2) ?
O17 C4 C9 . . 124.2(2) ?
C3 C4 C9 . . 114.51(18) ?
O18 C5 C6 . . 123.80(18) ?
O18 C5 C9 . . 115.77(18) ?
C6 C5 C9 . . 120.43(18) ?
C5 C6 C7 . . 120.84(19) ?
C5 C6 H6 . . 119.6 ?
C7 C6 H6 . . 119.6 ?
O24 C7 C8 . . 125.08(18) ?
O24 C7 C6 . . 113.78(18) ?
C8 C7 C6 . . 121.11(19) ?
C7 C8 C10 . . 117.24(19) ?
C7 C8 H8 . . 121.4 ?
C10 C8 H8 . . 121.4 ?
C10 C9 C5 . . 115.94(18) ?
C10 C9 C4 . . 118.98(18) ?
C5 C9 C4 . . 125.06(18) ?
O1 C10 C8 . . 113.59(17) ?
O1 C10 C9 . . 121.98(18) ?
C8 C10 C9 . . 124.43(19) ?
C12 C11 C16 . . 118.3(2) ?
C12 C11 C2 . . 121.07(18) ?
C16 C11 C2 . . 120.61(19) ?
C13 C12 C11 . . 120.9(2) ?
C13 C12 H12 . . 119.5 ?
C11 C12 H12 . . 119.5 ?
C14 C13 C12 . . 119.9(2) ?
C14 C13 H13 . . 120.0 ?
C12 C13 H13 . . 120.0 ?
C15 C14 C13 . . 119.9(2) ?
C15 C14 H14 . . 120.0 ?
C13 C14 H14 . . 120.0 ?
C14 C15 C16 . . 120.6(2) ?
C14 C15 H15 . . 119.7 ?
C16 C15 H15 . . 119.7 ?
C15 C16 C11 . . 120.3(2) ?
C15 C16 H16 . . 119.9 ?
C11 C16 H16 . . 119.9 ?
C5 O18 C19 . . 117.84(16) ?
O18 C19 C20 . . 112.95(17) ?
O18 C19 H19A . . 109.0 ?
C20 C19 H19A . . 109.0 ?
O18 C19 H19B . . 109.0 ?
C20 C19 H19B . . 109.0 ?
H19A C19 H19B . . 107.8 ?
O21 C20 O22 . . 125.3(2) ?
O21 C20 C19 . . 125.6(2) ?
O22 C20 C19 . . 109.07(18) ?
C20 O22 C23 . . 116.67(18) ?
O22 C23 H23A . . 109.5 ?
O22 C23 H23B . . 109.5 ?
H23A C23 H23B . . 109.5 ?
O22 C23 H23C . . 109.5 ?
H23A C23 H23C . . 109.5 ?
H23B C23 H23C . . 109.5 ?
C7 O24 C25 . . 119.88(16) ?
O24 C25 C26 . . 111.09(18) ?
O24 C25 H25A . . 109.4 ?
C26 C25 H25A . . 109.4 ?
O24 C25 H25B . . 109.4 ?
C26 C25 H25B . . 109.4 ?
H25A C25 H25B . . 108.0 ?
O27 C26 O28 . . 124.2(2) ?
O27 C26 C25 . . 126.1(2) ?
O28 C26 C25 . . 109.75(18) ?
C26 O28 C29 . . 116.20(18) ?
O28 C29 H29A . . 109.5 ?
O28 C29 H29B . . 109.5 ?
H29A C29 H29B . . 109.5 ?
O28 C29 H29C . . 109.5 ?
H29A C29 H29C . . 109.5 ?
H29B C29 H29C . . 109.5 ?

loop_
_geom_bond_atom_site_label_1
_geom_bond_atom_site_label_2
_geom_bond_site_symmetry_2
_geom_bond_distance
_geom_bond_publ_flag
O1 C2 . 1.368(2) ?
O1 C10 . 1.379(2) ?
C2 C3 . 1.327(3) ?
C2 C11 . 1.474(3) ?
C3 C4 . 1.446(3) ?
C3 H3 . 0.9300 ?
C4 O17 . 1.225(2) ?
C4 C9 . 1.463(3) ?
C5 O18 . 1.361(2) ?
C5 C6 . 1.372(3) ?
C5 C9 . 1.421(3) ?
C6 C7 . 1.386(3) ?
C6 H6 . 0.9300 ?
C7 O24 . 1.365(2) ?
C7 C8 . 1.376(3) ?
C8 C10 . 1.384(3) ?
C8 H8 . 0.9300 ?
C9 C10 . 1.392(3) ?
C11 C12 . 1.382(3) ?
C11 C16 . 1.391(3) ?
C12 C13 . 1.382(3) ?
C12 H12 . 0.9300 ?
C13 C14 . 1.370(3) ?
C13 H13 . 0.9300 ?
C14 C15 . 1.366(3) ?
C14 H14 . 0.9300 ?
C15 C16 . 1.378(3) ?
C15 H15 . 0.9300 ?
C16 H16 . 0.9300 ?
O18 C19 . 1.416(2) ?
C19 C20 . 1.503(3) ?
C19 H19A . 0.9700 ?
C19 H19B . 0.9700 ?
C20 O21 . 1.193(2) ?
C20 O22 . 1.324(2) ?
O22 C23 . 1.433(3) ?
C23 H23A . 0.9600 ?
C23 H23B . 0.9600 ?
C23 H23C . 0.9600 ?
O24 C25 . 1.417(2) ?
C25 C26 . 1.507(3) ?
C25 H25A . 0.9700 ?
C25 H25B . 0.9700 ?
C26 O27 . 1.192(2) ?
C26 O28 . 1.330(2) ?
O28 C29 . 1.448(3) ?
C29 H29A . 0.9600 ?
C29 H29B . 0.9600 ?
C29 H29C . 0.9600 ?

loop_
_geom_hbond_atom_site_label_D
_geom_hbond_atom_site_label_H
_geom_hbond_atom_site_label_A
_geom_hbond_site_symmetry_A
_geom_hbond_distance_DH
_geom_hbond_distance_HA
_geom_hbond_distance_DA
_geom_hbond_angle_DHA
_geom_hbond_publ_flag
C19 H19A O17 2_665 0.97 2.54 3.214(3) 127.0 y
C19 H19A O18 2_665 0.97 2.58 3.366(2) 138.3 y
C29 H29A Cg3 1_655 0.96 3.063 3.765 131.16 y

loop_
_geom_torsion_atom_site_label_1
_geom_torsion_atom_site_label_2
_geom_torsion_atom_site_label_3
_geom_torsion_atom_site_label_4
_geom_torsion_site_symmetry_1
_geom_torsion_site_symmetry_2
_geom_torsion_site_symmetry_3
_geom_torsion_site_symmetry_4
_geom_torsion
_geom_torsion_publ_flag
C10 O1 C2 C3 . . . . -0.2(3) ?
C10 O1 C2 C11 . . . . -178.52(15) ?
O1 C2 C3 C4 . . . . -2.6(3) ?
C11 C2 C3 C4 . . . . 175.34(19) ?
C2 C3 C4 O17 . . . . -177.0(2) ?
C2 C3 C4 C9 . . . . 3.3(3) ?
O18 C5 C6 C7 . . . . -179.33(18) ?
C9 C5 C6 C7 . . . . 0.4(3) ?
C5 C6 C7 O24 . . . . -177.80(18) ?
C5 C6 C7 C8 . . . . 0.5(3) ?
O24 C7 C8 C10 . . . . 177.02(18) ?
C6 C7 C8 C10 . . . . -1.0(3) ?
O18 C5 C9 C10 . . . . 179.10(16) ?
C6 C5 C9 C10 . . . . -0.7(3) ?
O18 C5 C9 C4 . . . . 0.5(3) ?
C6 C5 C9 C4 . . . . -179.34(19) ?
O17 C4 C9 C10 . . . . 179.1(2) ?
C3 C4 C9 C10 . . . . -1.2(3) ?
O17 C4 C9 C5 . . . . -2.3(3) ?
C3 C4 C9 C5 . . . . 177.45(19) ?
C2 O1 C10 C8 . . . . -177.96(16) ?
C2 O1 C10 C9 . . . . 2.3(3) ?
C7 C8 C10 O1 . . . . -178.97(17) ?
C7 C8 C10 C9 . . . . 0.8(3) ?
C5 C9 C10 O1 . . . . 179.79(16) ?
C4 C9 C10 O1 . . . . -1.5(3) ?
C5 C9 C10 C8 . . . . 0.1(3) ?
C4 C9 C10 C8 . . . . 178.82(18) ?
C3 C2 C11 C12 . . . . 165.1(2) ?
O1 C2 C11 C12 . . . . -16.8(3) ?
C3 C2 C11 C16 . . . . -17.2(3) ?
O1 C2 C11 C16 . . . . 160.97(18) ?
C16 C11 C12 C13 . . . . -1.9(3) ?
C2 C11 C12 C13 . . . . 175.95(19) ?
C11 C12 C13 C14 . . . . -0.1(3) ?
C12 C13 C14 C15 . . . . 1.9(3) ?
C13 C14 C15 C16 . . . . -1.7(4) ?
C14 C15 C16 C11 . . . . -0.2(4) ?
C12 C11 C16 C15 . . . . 2.0(3) ?
C2 C11 C16 C15 . . . . -175.8(2) ?
C6 C5 O18 C19 . . . . 7.8(3) ?
C9 C5 O18 C19 . . . . -171.99(17) ?
C5 O18 C19 C20 . . . . -81.3(2) ?
O18 C19 C20 O21 . . . . -20.0(3) ?
O18 C19 C20 O22 . . . . 162.55(15) ?
O21 C20 O22 C23 . . . . -13.6(3) ?
C19 C20 O22 C23 . . . . 163.86(19) ?
C8 C7 O24 C25 . . . . 8.3(3) ?
C6 C7 O24 C25 . . . . -173.57(18) ?
C7 O24 C25 C26 . . . . 77.5(2) ?
O24 C25 C26 O27 . . . . -6.8(3) ?
O24 C25 C26 O28 . . . . 172.89(16) ?
O27 C26 O28 C29 . . . . 2.7(3) ?
C25 C26 O28 C29 . . . . -176.98(18) ?

loop_
_cod_related_entry_id
_cod_related_entry_database
_cod_related_entry_code
1 ChemSpider 850325
